data_4020482
loop_
_publ_author_name
'Jye-Shane Yang'
'Yan-Duo Lin'
'Ya-Ho Chang'
'Shin-Shin Wang'

_journal_name_full 'Journal of Organic Chemistry'
_journal_page_first 6066
_journal_page_last 6073
_journal_paper_doi 10.1021/jo0509049
_journal_volume 70
_journal_year 2005
_chemical_formula_sum 'C25 H21 N3'
_chemical_formula_weight 363.45
_space_group_IT_number 19
_symmetry_cell_setting orthorhombic
_symmetry_space_group_name_Hall 'P 2ac 2ab'
_symmetry_space_group_name_H-M 'P 21 21 21'
_cell_angle_alpha 90.00
_cell_angle_beta 90.00
_cell_angle_gamma 90.00
_cell_formula_units_Z 4
_cell_length_a 5.7312(3)
_cell_length_b 8.9039(5)
_cell_length_c 37.933(2)
_cell_measurement_temperature 294(2)
_cell_volume 1935.74(19)
_diffrn_ambient_temperature 294(2)
_exptl_crystal_density_diffrn 1.247
_cod_depositor_comments
;
The following automatic conversions were performed:
'_symmetry_cell_setting' value 'Orthorhombic' changed to 'orthorhombic'
according to '/home/saulius/struct/CIF-dictionaries/cif_core.dic'
dictionary named 'cif_core.dic' version 2.4.1 from 2010-06-29.

Automatic conversion script
Id: cif_fix_enum 1527 2010-12-29 10:47:43Z saulius 
;
_cod_database_code 4020482

loop_
_symmetry_equiv_pos_as_xyz
'x, y, z'
'-x+1/2, -y, z+1/2'
'-x, y+1/2, -z+1/2'
'x+1/2, -y+1/2, -z'

loop_
_atom_site_label
_atom_site_type_symbol
_atom_site_fract_x
_atom_site_fract_y
_atom_site_fract_z
_atom_site_U_iso_or_equiv
_atom_site_adp_type
_atom_site_occupancy
_atom_site_symmetry_multiplicity
_atom_site_calc_flag
_atom_site_refinement_flags
_atom_site_disorder_assembly
_atom_site_disorder_group
N1 N 0.0840(3) 0.98015(19) 0.18538(4) 0.0504(4) Uani 1 1 d . . .
N2 N -0.1175(4) 1.1912(2) 0.20351(5) 0.0607(5) Uani 1 1 d . . .
N3 N -0.1437(3) 0.7663(2) 0.17874(5) 0.0585(5) Uani 1 1 d . . .
C1 C -0.2546(5) 1.2626(3) 0.22687(7) 0.0724(7) Uani 1 1 d . . .
C2 C -0.3507(4) 1.1960(3) 0.25548(7) 0.0725(7) Uani 1 1 d . . .
C3 C -0.3032(4) 1.0466(3) 0.26102(6) 0.0692(6) Uani 1 1 d . . .
C4 C -0.1673(4) 0.9697(3) 0.23760(5) 0.0583(5) Uani 1 1 d . . .
C5 C -0.0761(3) 1.0467(2) 0.20894(5) 0.0493(4) Uani 1 1 d . . .
C6 C 0.0555(4) 0.8363(2) 0.17183(5) 0.0479(4) Uani 1 1 d . . .
C7 C 0.2295(4) 0.7710(2) 0.15099(6) 0.0593(5) Uani 1 1 d . . .
C8 C 0.1960(5) 0.6280(3) 0.13880(6) 0.0710(7) Uani 1 1 d . . .
C9 C -0.0066(5) 0.5511(3) 0.14714(7) 0.0715(7) Uani 1 1 d . . .
C10 C -0.1686(5) 0.6254(3) 0.16668(6) 0.0659(6) Uani 1 1 d . . .
C11 C 0.2836(4) 1.0717(2) 0.17479(5) 0.0525(5) Uani 1 1 d . . .
C12 C 0.2675(3) 1.1420(2) 0.13852(5) 0.0476(4) Uani 1 1 d . . .
C13 C 0.0767(4) 1.1220(2) 0.11678(6) 0.0548(5) Uani 1 1 d . . .
C14 C 0.0612(4) 1.1918(3) 0.08407(5) 0.0599(5) Uani 1 1 d . . .
C15 C 0.2354(4) 1.2827(2) 0.07235(6) 0.0594(5) Uani 1 1 d . . .
C16 C 0.4312(5) 1.3019(3) 0.09388(7) 0.0677(6) Uani 1 1 d . . .
C17 C 0.4491(4) 1.2304(2) 0.12659(6) 0.0574(5) Uani 1 1 d . . .
C18 C 0.2028(5) 1.3577(3) 0.03768(7) 0.0687(6) Uani 1 1 d . . .
C19 C 0.3374(5) 1.4567(3) 0.02329(6) 0.0694(6) Uani 1 1 d . . .
C20 C 0.2922(5) 1.5357(3) -0.01034(6) 0.0626(6) Uani 1 1 d . . .
C21 C 0.0945(5) 1.5147(3) -0.03161(6) 0.0668(6) Uani 1 1 d . . .
C22 C 0.0663(5) 1.5947(3) -0.06249(6) 0.0712(7) Uani 1 1 d . . .
C23 C 0.2338(5) 1.6964(3) -0.07264(6) 0.0706(6) Uani 1 1 d . . .
C24 C 0.4275(5) 1.7193(3) -0.05174(7) 0.0739(7) Uani 1 1 d . . .
C25 C 0.4557(5) 1.6388(3) -0.02127(6) 0.0689(6) Uani 1 1 d . . .
H1A H -0.2472 1.3709 0.2236 0.080 Uiso 1 1 d . . .
H2A H -0.4417 1.2505 0.2740 0.080 Uiso 1 1 d . . .
H3A H -0.3440 0.9943 0.2799 0.080 Uiso 1 1 d . . .
H4A H -0.1394 0.8717 0.2395 0.080 Uiso 1 1 d . . .
H7A H 0.3731 0.8240 0.1440 0.080 Uiso 1 1 d . . .
H8A H 0.3229 0.5793 0.1242 0.080 Uiso 1 1 d . . .
H9A H -0.0351 0.4512 0.1398 0.080 Uiso 1 1 d . . .
H10A H -0.3213 0.5702 0.1725 0.080 Uiso 1 1 d . . .
H11A H 0.4260 1.0109 0.1738 0.080 Uiso 1 1 d . . .
H11B H 0.3099 1.1508 0.1903 0.080 Uiso 1 1 d . . .
H13A H -0.0672 1.0605 0.1241 0.080 Uiso 1 1 d . . .
H14A H -0.0869 1.1813 0.0674 0.080 Uiso 1 1 d . . .
H16A H 0.5654 1.3521 0.0891 0.080 Uiso 1 1 d . . .
H17A H 0.5666 1.2388 0.1406 0.080 Uiso 1 1 d . . .
H18A H 0.0570 1.3232 0.0206 0.080 Uiso 1 1 d . . .
H19A H 0.4732 1.4902 0.0399 0.080 Uiso 1 1 d . . .
H21A H -0.0079 1.4497 -0.0236 0.080 Uiso 1 1 d . . .
H22A H -0.0740 1.5793 -0.0797 0.080 Uiso 1 1 d . . .
H23A H 0.2077 1.7498 -0.0947 0.080 Uiso 1 1 d . . .
H24A H 0.5524 1.7927 -0.0595 0.080 Uiso 1 1 d . . .
H25A H 0.5940 1.6567 -0.0073 0.080 Uiso 1 1 d . . .

loop_
_atom_site_aniso_label
_atom_site_aniso_U_11
_atom_site_aniso_U_22
_atom_site_aniso_U_33
_atom_site_aniso_U_23
_atom_site_aniso_U_13
_atom_site_aniso_U_12
N1 0.0447(8) 0.0513(9) 0.0551(9) -0.0029(7) 0.0071(7) -0.0025(8)
N2 0.0622(11) 0.0545(10) 0.0655(10) -0.0086(8) -0.0016(9) 0.0039(9)
N3 0.0540(10) 0.0588(10) 0.0626(10) -0.0030(8) 0.0020(8) -0.0046(8)
C1 0.0729(16) 0.0618(12) 0.0825(16) -0.0217(11) -0.0086(13) 0.0077(13)
C2 0.0545(13) 0.0876(18) 0.0753(15) -0.0359(13) -0.0013(12) 0.0027(13)
C3 0.0563(13) 0.0952(18) 0.0559(11) -0.0093(12) 0.0063(10) -0.0059(13)
C4 0.0527(11) 0.0650(12) 0.0571(11) -0.0012(10) 0.0020(9) 0.0021(11)
C5 0.0423(10) 0.0552(10) 0.0504(9) -0.0077(8) -0.0048(8) -0.0015(9)
C6 0.0468(10) 0.0493(10) 0.0477(9) 0.0038(8) 0.0007(8) 0.0032(9)
C7 0.0555(13) 0.0602(12) 0.0624(12) -0.0004(10) 0.0089(10) 0.0086(11)
C8 0.0781(17) 0.0627(13) 0.0723(14) -0.0087(11) 0.0060(13) 0.0178(13)
C9 0.0854(18) 0.0476(11) 0.0815(16) -0.0054(11) -0.0046(13) 0.0023(12)
C10 0.0683(14) 0.0566(12) 0.0726(13) 0.0004(10) -0.0032(11) -0.0073(12)
C11 0.0434(10) 0.0580(11) 0.0561(10) -0.0043(8) -0.0016(8) -0.0056(9)
C12 0.0444(10) 0.0426(9) 0.0558(10) -0.0065(8) 0.0057(8) 0.0021(8)
C13 0.0501(11) 0.0543(11) 0.0599(11) -0.0039(9) 0.0002(9) 0.0022(10)
C14 0.0624(13) 0.0597(12) 0.0575(11) -0.0059(9) -0.0028(10) 0.0078(11)
C15 0.0664(14) 0.0547(11) 0.0570(11) -0.0054(9) 0.0045(10) 0.0153(11)
C16 0.0690(15) 0.0513(12) 0.0826(15) 0.0005(11) 0.0297(13) -0.0011(12)
C17 0.0489(11) 0.0530(11) 0.0702(12) -0.0018(10) 0.0082(10) 0.0004(10)
C18 0.0631(14) 0.0692(14) 0.0739(14) -0.0076(12) 0.0046(12) -0.0010(13)
C19 0.0725(15) 0.0664(13) 0.0693(13) -0.0063(11) 0.0016(12) 0.0020(13)
C20 0.0755(15) 0.0605(12) 0.0519(10) -0.0069(9) 0.0060(10) 0.0136(12)
C21 0.0693(14) 0.0641(13) 0.0668(12) -0.0017(10) 0.0101(12) -0.0121(13)
C22 0.0712(15) 0.0812(16) 0.0613(13) -0.0041(11) -0.0080(12) -0.0035(14)
C23 0.0796(17) 0.0772(15) 0.0549(11) 0.0039(11) 0.0008(11) 0.0016(14)
C24 0.0709(16) 0.0756(15) 0.0750(15) 0.0007(12) 0.0074(13) -0.0133(14)
C25 0.0630(15) 0.0780(15) 0.0659(13) -0.0083(12) -0.0040(11) -0.0058(13)

loop_
_geom_bond_atom_site_label_1
_geom_bond_atom_site_label_2
_geom_bond_distance
_geom_bond_site_symmetry_2
_geom_bond_publ_flag
N1 C6 1.390(3) . ?
N1 C5 1.411(2) . ?
N1 C11 1.461(3) . ?
N2 C5 1.325(3) . ?
N2 C1 1.343(3) . ?
N3 C6 1.327(3) . ?
N3 C10 1.343(3) . ?
C1 C2 1.354(4) . ?
C2 C3 1.374(4) . ?
C3 C4 1.366(3) . ?
C4 C5 1.388(3) . ?
C6 C7 1.399(3) . ?
C7 C8 1.368(3) . ?
C8 C9 1.385(4) . ?
C9 C10 1.359(4) . ?
C11 C12 1.514(3) . ?
C12 C13 1.381(3) . ?
C12 C17 1.381(3) . ?
C13 C14 1.391(3) . ?
C14 C15 1.360(3) . ?
C15 C16 1.399(4) . ?
C15 C18 1.487(3) . ?
C16 C17 1.398(3) . ?
C18 C19 1.292(4) . ?
C19 C20 1.480(3) . ?
C20 C25 1.376(4) . ?
C20 C21 1.404(4) . ?
C21 C22 1.381(3) . ?
C22 C23 1.375(4) . ?
C23 C24 1.379(4) . ?
C24 C25 1.369(4) . ?

loop_
_cod_related_entry_id
_cod_related_entry_database
_cod_related_entry_code
1 ChemSpider 30658457
